data_4038373
loop_
_publ_author_name
'Schoemaker, Robin'
'Schwedtmann, Kai'
'Hennersdorf, Felix'
'Bauz\'a, Antonio'
'Frontera, Antonio'
'Weigand, Jan J.'

_publ_section_title
;
 Toward N,P-Doped \p-Extended PAHs: A One-Pot Synthesis to Diannulated
 1,4,2-Diazaphospholium Triflate Salts.
;
_journal_name_full 'The Journal of organic chemistry'
_journal_paper_doi 10.1021/acs.joc.0c00577
_journal_year 2020
_chemical_formula_moiety 'C13 H8 Cl2 N P'
_chemical_formula_sum 'C13 H8 Cl2 N P'
_chemical_formula_weight 280.07
_space_group_crystal_system monoclinic
_space_group_IT_number 14
_space_group_name_Hall '-P 2ybc'
_space_group_name_H-M_alt 'P 1 21/c 1'
_atom_sites_solution_hydrogens difmap
_audit_creation_date 2016-10-28
_audit_creation_method
;
Olex2 1.2
(compiled 2015.09.30 svn.r3233 for OlexSys, GUI svn.r5103)
;
_cell_angle_alpha 90
_cell_angle_beta 93.9632(12)
_cell_angle_gamma 90
_cell_formula_units_Z 4
_cell_length_a 8.62852(12)
_cell_length_b 13.86704(18)
_cell_length_c 9.96682(11)
_cell_measurement_reflns_used 3852
_cell_measurement_temperature 100.0(2)
_cell_measurement_theta_max 76.1740
_cell_measurement_theta_min 5.1430
_cell_volume 1189.70(3)
_computing_cell_refinement 'CrysAlisPro 1.171.38.43 (Rigaku OD, 2015)'
_computing_data_collection 'CrysAlisPro 1.171.38.43 (Rigaku OD, 2015)'
_computing_data_reduction 'CrysAlisPro 1.171.38.43 (Rigaku OD, 2015)'
_computing_molecular_graphics 'Olex2 (Dolomanov et al., 2009)'
_computing_publication_material 'Olex2 (Dolomanov et al., 2009)'
_computing_structure_refinement 'ShelXL (Sheldrick, 2015)'
_computing_structure_solution 'ShelXT (Sheldrick, 2015)'
_diffrn_ambient_environment N~2~
_diffrn_ambient_temperature 100.0(2)
_diffrn_detector 'CCD plate'
_diffrn_detector_area_resol_mean 10.5700
_diffrn_detector_type AtlasS2
_diffrn_measured_fraction_theta_full 1.000
_diffrn_measured_fraction_theta_max 0.991
_diffrn_measurement_details
;
List of Runs (angles in degrees, time in seconds):

  # Type    Start    End  Width  t~exp~   \w     \q     \k     \f   Frames
--------------------------------------------------------------------------
  1  \w    -61.00  34.00   0.50    1.00    --  -38.50  38.00 150.00  190
  2  \w   -109.00 -80.00   0.50    1.00    --  -38.50 -77.00  90.00   58
  3  \w   -104.00 -19.00   0.50    1.00    --  -38.50 -38.00 -30.00  170
  4  \w     52.00  79.00   0.50    1.00    --   42.75-125.00-180.00   54
  5  \w     39.00 115.00   0.50    3.00    --  111.00-125.00-120.00  152
  6  \w     81.00 108.00   0.50    3.00    --  111.00 -94.00-150.00   54
  7  \w     70.00 139.00   0.50    3.00    --  111.00 -61.00-150.00  138
  8  \w    124.00 178.00   0.50    3.00    --  111.00  45.00 -60.00  108
  9  \w    125.00 176.00   0.50    3.00    --  111.00  61.00  30.00  102
 10  \w    153.00 178.00   0.50    3.00    --  111.00  45.00 120.00   50
 11  \w     95.00 178.00   0.50    3.00    --  111.00 125.00 120.00  166
 12  \w     89.00 116.00   0.50    3.00    --  111.00  45.00 -60.00   54
 13  \w     87.00 138.00   0.50    3.00    --  111.00  45.00 120.00  102
 14  \w     55.00  99.00   0.50    3.00    --  111.00 -99.00  38.00   88
 15  \w     65.00  92.00   0.50    3.00    --  111.00 -94.00 150.00   54
 16  \w     43.00  97.00   0.50    3.00    --  111.00 -94.00  90.00  108
;
_diffrn_measurement_device 'four-circle diffractometer'
_diffrn_measurement_device_type 'SuperNova, Dual, Cu at zero, AtlasS2'
_diffrn_measurement_method '\w scans'
_diffrn_orient_matrix_type 'CrysAlisPro convention (1999,Acta A55,543-557)'
_diffrn_orient_matrix_UB_11 0.1728896000
_diffrn_orient_matrix_UB_12 0.0015826000
_diffrn_orient_matrix_UB_13 0.0503996000
_diffrn_orient_matrix_UB_21 0.0172129000
_diffrn_orient_matrix_UB_22 -0.1053166000
_diffrn_orient_matrix_UB_23 -0.0459954000
_diffrn_orient_matrix_UB_31 0.0432591000
_diffrn_orient_matrix_UB_32 0.0352733000
_diffrn_orient_matrix_UB_33 -0.1390540000
_diffrn_radiation_monochromator mirror
_diffrn_radiation_probe x-ray
_diffrn_radiation_type CuK\a
_diffrn_radiation_wavelength 1.54184
_diffrn_reflns_av_R_equivalents 0.0157
_diffrn_reflns_av_unetI/netI 0.0177
_diffrn_reflns_Laue_measured_fraction_full 1.000
_diffrn_reflns_Laue_measured_fraction_max 0.991
_diffrn_reflns_limit_h_max 10
_diffrn_reflns_limit_h_min -10
_diffrn_reflns_limit_k_max 16
_diffrn_reflns_limit_k_min -17
_diffrn_reflns_limit_l_max 10
_diffrn_reflns_limit_l_min -12
_diffrn_reflns_number 6081
_diffrn_reflns_point_group_measured_fraction_full 1.000
_diffrn_reflns_point_group_measured_fraction_max 0.991
_diffrn_reflns_theta_full 67.684
_diffrn_reflns_theta_max 76.284
_diffrn_reflns_theta_min 5.138
_diffrn_source 'micro-focus sealed X-ray tube'
_diffrn_source_type 'SuperNova (Cu) X-ray Source'
_exptl_absorpt_coefficient_mu 5.953
_exptl_absorpt_correction_T_max 0.741
_exptl_absorpt_correction_T_min 0.414
_exptl_absorpt_correction_type gaussian
_exptl_absorpt_process_details
;
CrysAlisPro 1.171.38.43 (Rigaku Oxford Diffraction, 2015)
Numerical absorption correction based on gaussian integration over
			a multifaceted crystal model
Empirical absorption correction using spherical harmonics,
 implemented in SCALE3 ABSPACK scaling algorithm.
;
_exptl_crystal_colour colourless
_exptl_crystal_colour_primary colourless
_exptl_crystal_density_diffrn 1.564
_exptl_crystal_description block
_exptl_crystal_F_000 568
_exptl_crystal_size_max 0.252
_exptl_crystal_size_mid 0.134
_exptl_crystal_size_min 0.054
_refine_diff_density_max 0.300
_refine_diff_density_min -0.259
_refine_diff_density_rms 0.049
_refine_ls_extinction_method none
_refine_ls_goodness_of_fit_ref 1.040
_refine_ls_hydrogen_treatment refall
_refine_ls_matrix_type full
_refine_ls_number_parameters 186
_refine_ls_number_reflns 2471
_refine_ls_number_restraints 0
_refine_ls_restrained_S_all 1.040
_refine_ls_R_factor_all 0.0240
_refine_ls_R_factor_gt 0.0232
_refine_ls_shift/su_max 0.001
_refine_ls_shift/su_mean 0.000
_refine_ls_structure_factor_coef Fsqd
_refine_ls_weighting_details 'w=1/[\s^2^(Fo^2^)+(0.0374P)^2^+0.3669P] where P=(Fo^2^+2Fc^2^)/3'
_refine_ls_weighting_scheme calc
_refine_ls_wR_factor_gt 0.0626
_refine_ls_wR_factor_ref 0.0634
_reflns_Friedel_coverage 0.000
_reflns_number_gt 2374
_reflns_number_total 2471
_reflns_threshold_expression 'I > 2\s(I)'
_cod_data_source_file jo0c00577_si_009.cif
_cod_data_source_block jjw0527
_cod_database_code 4038373
_chemical_oxdiff_formula 'C52 H32 Cl8 N4 P4 '
_chemical_oxdiff_usercomment RS150
_shelx_space_group_comment
;
The symmetry employed for this shelxl refinement is uniquely defined
by the following loop, which should always be used as a source of
symmetry information in preference to the above space-group names.
They are only intended as comments.
;
_reflns_odcompleteness_completeness 99.96
_reflns_odcompleteness_iscentric 1
_reflns_odcompleteness_theta 66.97
_olex2_refinement_description
;
;
_shelx_shelxl_version_number 2014/7
_olex2_submission_special_instructions 'No special instructions were received'
_oxdiff_exptl_absorpt_empirical_details
;
Empirical correction (ABSPACK) includes:
- Absorption correction using spherical harmonics
- Frame scaling
;
_oxdiff_exptl_absorpt_empirical_full_max 1.224
_oxdiff_exptl_absorpt_empirical_full_min 0.760

loop_
_space_group_symop_operation_xyz
'x, y, z'
'-x, y+1/2, -z+1/2'
'-x, -y, -z'
'x, -y-1/2, z-1/2'

loop_
_atom_site_label
_atom_site_type_symbol
_atom_site_fract_x
_atom_site_fract_y
_atom_site_fract_z
_atom_site_U_iso_or_equiv
_atom_site_adp_type
_atom_site_occupancy
_atom_site_site_symmetry_order
_atom_site_calc_flag
_atom_site_refinement_flags_posn
_atom_site_refinement_flags_adp
_atom_site_refinement_flags_occupancy
_atom_site_disorder_assembly
_atom_site_disorder_group
Cl1 Cl 0.19554(4) 0.28304(2) 0.26984(3) 0.02222(9) Uani 1 1 d . . . . .
Cl2 Cl 0.19359(4) 0.41700(2) 0.00857(3) 0.02355(10) Uani 1 1 d . . . . .
P1 P 0.10778(4) 0.41353(2) 0.19733(3) 0.01698(9) Uani 1 1 d . . . . .
N1 N 0.15022(12) 0.56038(8) 0.34515(10) 0.0177(2) Uani 1 1 d . . . . .
C1 C 0.24031(14) 0.49924(9) 0.28791(12) 0.0156(2) Uani 1 1 d . . . . .
C2 C 0.40800(14) 0.50350(9) 0.29655(11) 0.0157(2) Uani 1 1 d . . . . .
C3 C 0.50242(15) 0.43483(9) 0.23605(12) 0.0178(2) Uani 1 1 d . . . . .
H3 H 0.456(2) 0.3824(13) 0.1876(17) 0.021(4) Uiso 1 1 d . . . . .
C4 C 0.66140(15) 0.44330(10) 0.24833(13) 0.0202(3) Uani 1 1 d . . . . .
H4 H 0.723(2) 0.3935(13) 0.2088(17) 0.023(4) Uiso 1 1 d . . . . .
C5 C 0.73171(15) 0.51974(10) 0.32215(13) 0.0210(3) Uani 1 1 d . . . . .
H5 H 0.837(2) 0.5238(13) 0.3325(17) 0.022(4) Uiso 1 1 d . . . . .
C6 C 0.64201(15) 0.58742(9) 0.38180(13) 0.0193(3) Uani 1 1 d . . . . .
H6 H 0.692(2) 0.6380(13) 0.4365(17) 0.021(4) Uiso 1 1 d . . . . .
C7 C 0.47841(15) 0.58144(9) 0.36981(12) 0.0164(2) Uani 1 1 d . . . . .
C8 C 0.37987(15) 0.65126(9) 0.42993(12) 0.0172(2) Uani 1 1 d . . . . .
C9 C 0.43697(16) 0.73335(10) 0.50132(13) 0.0214(3) Uani 1 1 d . . . . .
H9 H 0.545(2) 0.7446(13) 0.5093(18) 0.024(4) Uiso 1 1 d . . . . .
C10 C 0.33711(18) 0.79537(10) 0.56003(13) 0.0252(3) Uani 1 1 d . . . . .
H10 H 0.375(2) 0.8495(15) 0.6063(19) 0.032(5) Uiso 1 1 d . . . . .
C11 C 0.17635(18) 0.77811(10) 0.55199(14) 0.0260(3) Uani 1 1 d . . . . .
H11 H 0.111(2) 0.8221(15) 0.5928(19) 0.032(5) Uiso 1 1 d . . . . .
C12 C 0.11696(16) 0.69984(10) 0.48067(13) 0.0229(3) Uani 1 1 d . . . . .
H12 H 0.009(2) 0.6869(13) 0.4708(17) 0.023(4) Uiso 1 1 d . . . . .
C13 C 0.21733(15) 0.63639(9) 0.41778(12) 0.0181(2) Uani 1 1 d . . . . .

loop_
_atom_site_aniso_label
_atom_site_aniso_U_11
_atom_site_aniso_U_22
_atom_site_aniso_U_33
_atom_site_aniso_U_23
_atom_site_aniso_U_13
_atom_site_aniso_U_12
Cl1 0.02498(16) 0.01642(15) 0.02498(16) 0.00065(10) -0.00029(12) -0.00109(10)
Cl2 0.02558(17) 0.02913(18) 0.01581(15) -0.00152(11) 0.00041(12) -0.00225(11)
P1 0.01504(16) 0.01742(16) 0.01833(16) -0.00218(11) 0.00014(11) -0.00022(10)
N1 0.0181(5) 0.0186(5) 0.0161(5) 0.0001(4) -0.0004(4) 0.0021(4)
C1 0.0174(6) 0.0149(5) 0.0144(5) 0.0010(4) -0.0003(4) -0.0003(4)
C2 0.0170(6) 0.0162(6) 0.0140(5) 0.0029(4) 0.0009(4) 0.0001(4)
C3 0.0192(6) 0.0175(6) 0.0168(5) 0.0005(4) 0.0018(4) 0.0001(5)
C4 0.0185(6) 0.0234(6) 0.0190(6) 0.0018(5) 0.0041(5) 0.0028(5)
C5 0.0151(6) 0.0274(7) 0.0207(6) 0.0039(5) 0.0023(5) -0.0019(5)
C6 0.0203(6) 0.0205(6) 0.0171(6) 0.0027(5) 0.0003(5) -0.0040(5)
C7 0.0195(6) 0.0162(6) 0.0133(5) 0.0044(4) 0.0010(4) -0.0009(4)
C8 0.0217(6) 0.0158(6) 0.0139(5) 0.0023(4) -0.0010(4) 0.0006(5)
C9 0.0255(7) 0.0186(6) 0.0194(6) 0.0004(5) -0.0029(5) -0.0010(5)
C10 0.0364(8) 0.0182(6) 0.0199(6) -0.0039(5) -0.0051(5) 0.0021(5)
C11 0.0319(7) 0.0234(7) 0.0220(6) -0.0051(5) -0.0018(5) 0.0100(5)
C12 0.0231(6) 0.0240(6) 0.0213(6) -0.0021(5) -0.0017(5) 0.0072(5)
C13 0.0219(6) 0.0167(6) 0.0152(5) 0.0005(4) -0.0010(4) 0.0031(5)

loop_
_atom_type_symbol
_atom_type_description
_atom_type_scat_dispersion_real
_atom_type_scat_dispersion_imag
_atom_type_scat_source
C C 0.0181 0.0091 'International Tables Vol C Tables 4.2.6.8 and 6.1.1.4'
H H 0.0000 0.0000 'International Tables Vol C Tables 4.2.6.8 and 6.1.1.4'
Cl Cl 0.3639 0.7018 'International Tables Vol C Tables 4.2.6.8 and 6.1.1.4'
N N 0.0311 0.0180 'International Tables Vol C Tables 4.2.6.8 and 6.1.1.4'
P P 0.2955 0.4335 'International Tables Vol C Tables 4.2.6.8 and 6.1.1.4'

loop_
_exptl_crystal_face_index_h
_exptl_crystal_face_index_k
_exptl_crystal_face_index_l
_exptl_crystal_face_perp_dist
1 0 0 0.0272
-1 0 0 0.0272
0 1 -1 0.0515
0 1 1 0.0966
1 -8 3 0.0375
0 -1 0 0.0774
-4 -6 2 0.0331
-3 8 0 0.0997

loop_
_geom_angle_atom_site_label_1
_geom_angle_atom_site_label_2
_geom_angle_atom_site_label_3
_geom_angle
_geom_angle_site_symmetry_1
_geom_angle_site_symmetry_3
_geom_angle_publ_flag
Cl2 P1 Cl1 101.086(18) . . ?
C1 P1 Cl1 101.13(4) . . ?
C1 P1 Cl2 100.46(4) . . ?
C1 N1 C13 118.85(11) . . ?
N1 C1 P1 105.34(9) . . ?
N1 C1 C2 124.79(11) . . ?
C2 C1 P1 129.86(9) . . ?
C3 C2 C1 123.43(11) . . ?
C3 C2 C7 119.59(11) . . ?
C7 C2 C1 116.98(11) . . ?
C2 C3 H3 119.9(10) . . ?
C4 C3 C2 120.35(12) . . ?
C4 C3 H3 119.7(10) . . ?
C3 C4 H4 118.4(11) . . ?
C3 C4 C5 120.26(12) . . ?
C5 C4 H4 121.3(11) . . ?
C4 C5 H5 119.9(11) . . ?
C6 C5 C4 120.35(12) . . ?
C6 C5 H5 119.7(11) . . ?
C5 C6 H6 119.7(10) . . ?
C5 C6 C7 120.81(12) . . ?
C7 C6 H6 119.5(10) . . ?
C2 C7 C8 118.74(11) . . ?
C6 C7 C2 118.64(11) . . ?
C6 C7 C8 122.63(12) . . ?
C9 C8 C7 123.62(12) . . ?
C9 C8 C13 118.02(12) . . ?
C13 C8 C7 118.36(11) . . ?
C8 C9 H9 119.0(11) . . ?
C10 C9 C8 120.72(13) . . ?
C10 C9 H9 120.3(11) . . ?
C9 C10 H10 120.6(12) . . ?
C9 C10 C11 120.94(13) . . ?
C11 C10 H10 118.5(12) . . ?
C10 C11 H11 118.7(12) . . ?
C12 C11 C10 119.65(13) . . ?
C12 C11 H11 121.6(12) . . ?
C11 C12 H12 122.1(11) . . ?
C11 C12 C13 120.19(13) . . ?
C13 C12 H12 117.7(11) . . ?
N1 C13 C8 122.20(11) . . ?
N1 C13 C12 117.39(12) . . ?
C12 C13 C8 120.42(12) . . ?

loop_
_geom_bond_atom_site_label_1
_geom_bond_atom_site_label_2
_geom_bond_distance
_geom_bond_site_symmetry_2
_geom_bond_publ_flag
Cl1 P1 2.0723(4) . ?
Cl2 P1 2.0694(4) . ?
P1 C1 1.8419(12) . ?
N1 C1 1.3076(17) . ?
N1 C13 1.3828(17) . ?
C1 C2 1.4448(16) . ?
C2 C3 1.4149(17) . ?
C2 C7 1.4174(17) . ?
C3 H3 0.946(18) . ?
C3 C4 1.3738(18) . ?
C4 H4 0.973(18) . ?
C4 C5 1.4040(19) . ?
C5 H5 0.906(18) . ?
C5 C6 1.3773(19) . ?
C6 H6 0.971(18) . ?
C6 C7 1.4108(18) . ?
C7 C8 1.4457(18) . ?
C8 C9 1.4129(18) . ?
C8 C13 1.4144(18) . ?
C9 H9 0.940(19) . ?
C9 C10 1.376(2) . ?
C10 H10 0.93(2) . ?
C10 C11 1.404(2) . ?
C11 H11 0.94(2) . ?
C11 C12 1.377(2) . ?
C12 H12 0.950(19) . ?
C12 C13 1.4115(18) . ?

loop_
_geom_torsion_atom_site_label_1
_geom_torsion_atom_site_label_2
_geom_torsion_atom_site_label_3
_geom_torsion_atom_site_label_4
_geom_torsion
_geom_torsion_site_symmetry_1
_geom_torsion_site_symmetry_2
_geom_torsion_site_symmetry_3
_geom_torsion_site_symmetry_4
_geom_torsion_publ_flag
Cl1 P1 C1 N1 -127.56(8) . . . . ?
Cl1 P1 C1 C2 53.40(11) . . . . ?
Cl2 P1 C1 N1 128.81(8) . . . . ?
Cl2 P1 C1 C2 -50.23(11) . . . . ?
P1 C1 C2 C3 -2.70(18) . . . . ?
P1 C1 C2 C7 177.14(9) . . . . ?
N1 C1 C2 C3 178.43(12) . . . . ?
N1 C1 C2 C7 -1.73(17) . . . . ?
C1 N1 C13 C8 1.29(18) . . . . ?
C1 N1 C13 C12 -178.67(11) . . . . ?
C1 C2 C3 C4 180.00(11) . . . . ?
C1 C2 C7 C6 179.27(10) . . . . ?
C1 C2 C7 C8 -0.35(16) . . . . ?
C2 C3 C4 C5 0.60(19) . . . . ?
C2 C7 C8 C9 -177.89(11) . . . . ?
C2 C7 C8 C13 2.65(17) . . . . ?
C3 C2 C7 C6 -0.88(17) . . . . ?
C3 C2 C7 C8 179.50(11) . . . . ?
C3 C4 C5 C6 -0.6(2) . . . . ?
C4 C5 C6 C7 -0.10(19) . . . . ?
C5 C6 C7 C2 0.85(18) . . . . ?
C5 C6 C7 C8 -179.54(12) . . . . ?
C6 C7 C8 C9 2.50(19) . . . . ?
C6 C7 C8 C13 -176.95(11) . . . . ?
C7 C2 C3 C4 0.16(18) . . . . ?
C7 C8 C9 C10 -177.81(12) . . . . ?
C7 C8 C13 N1 -3.24(18) . . . . ?
C7 C8 C13 C12 176.72(11) . . . . ?
C8 C9 C10 C11 0.8(2) . . . . ?
C9 C8 C13 N1 177.28(11) . . . . ?
C9 C8 C13 C12 -2.76(18) . . . . ?
C9 C10 C11 C12 -2.2(2) . . . . ?
C10 C11 C12 C13 1.0(2) . . . . ?
C11 C12 C13 N1 -178.58(12) . . . . ?
C11 C12 C13 C8 1.5(2) . . . . ?
C13 N1 C1 P1 -177.82(9) . . . . ?
C13 N1 C1 C2 1.28(18) . . . . ?
C13 C8 C9 C10 1.65(18) . . . . ?

loop_
_exptl_oxdiff_crystal_face_indexfrac_h
_exptl_oxdiff_crystal_face_indexfrac_k
_exptl_oxdiff_crystal_face_indexfrac_l
_exptl_oxdiff_crystal_face_x
_exptl_oxdiff_crystal_face_y
_exptl_oxdiff_crystal_face_z
0.9991 -0.0017 -0.0002 0.1727 0.0174 0.0432
-0.9991 0.0017 0.0002 -0.1727 -0.0174 -0.0432
0.0010 1.0011 -0.9980 -0.0486 -0.0595 0.1741
0.0008 0.9988 1.0002 0.0521 -0.1512 -0.1038
0.9917 -8.0045 2.9886 0.3094 0.7226 -0.6550
-0.0009 -0.9999 -0.0011 -0.0018 0.1053 -0.0352
-4.0018 -5.9951 1.9925 -0.6009 0.4709 -0.6616
-2.9900 8.0044 0.0091 -0.5038 -0.8949 0.1517
